data_1502550
loop_
_publ_author_name
'Morandi, Bill'
'Carreira, Erick M.'

_publ_section_title
;
 Expedient preparation of trifluoromethyl-substituted benzofuranols.
;
_journal_issue 22
_journal_name_full 'Organic letters'
_journal_page_first 5984
_journal_page_last 5985
_journal_paper_doi 10.1021/ol202423s
_journal_volume 13
_journal_year 2011
_chemical_formula_sum 'C11 H11 F3 O3'
_chemical_formula_weight 248.20
_chemical_name_systematic
; 
 ? 
;
_space_group_IT_number 14
_symmetry_cell_setting monoclinic
_symmetry_space_group_name_Hall '-P 2ybc'
_symmetry_space_group_name_H-M 'P 1 21/c 1'
_atom_sites_solution_hydrogens geom
_atom_sites_solution_primary direct
_atom_sites_solution_secondary difmap
_audit_creation_method SHELXL-97
_cell_angle_alpha 90.00
_cell_angle_beta 109.022(5)
_cell_angle_gamma 90.00
_cell_formula_units_Z 4
_cell_length_a 10.3649(16)
_cell_length_b 13.029(2)
_cell_length_c 8.3029(10)
_cell_measurement_reflns_used 4354
_cell_measurement_temperature 100(2)
_cell_measurement_theta_max 30.33
_cell_measurement_theta_min 2.60
_cell_volume 1060.0(3)
_computing_cell_refinement 'Bruker SAINT'
_computing_data_collection 'Bruker APEX2'
_computing_data_reduction 'Bruker SAINT'
_computing_molecular_graphics 'Bruker SHELXTL'
_computing_publication_material 'Bruker SHELXTL'
_computing_structure_refinement 'SHELXL-97 (Sheldrick, 2008)'
_computing_structure_solution 'SHELXS-97 (Sheldrick, 2008)'
_diffrn_ambient_temperature 100(2)
_diffrn_measured_fraction_theta_full 0.991
_diffrn_measured_fraction_theta_max 0.991
_diffrn_measurement_device_type 'Bruker APEX-II CCD'
_diffrn_measurement_method '\f and \w scans'
_diffrn_radiation_monochromator graphite
_diffrn_radiation_source 'fine-focus sealed tube'
_diffrn_radiation_type MoK\a
_diffrn_radiation_wavelength 0.71073
_diffrn_reflns_av_R_equivalents 0.0263
_diffrn_reflns_av_sigmaI/netI 0.0299
_diffrn_reflns_limit_h_max 13
_diffrn_reflns_limit_h_min -14
_diffrn_reflns_limit_k_max 17
_diffrn_reflns_limit_k_min -18
_diffrn_reflns_limit_l_max 11
_diffrn_reflns_limit_l_min -10
_diffrn_reflns_number 12508
_diffrn_reflns_theta_full 30.49
_diffrn_reflns_theta_max 30.49
_diffrn_reflns_theta_min 2.08
_exptl_absorpt_coefficient_mu 0.145
_exptl_absorpt_correction_T_max 0.9890
_exptl_absorpt_correction_T_min 0.9632
_exptl_absorpt_correction_type none
_exptl_crystal_colour colourless
_exptl_crystal_density_diffrn 1.555
_exptl_crystal_density_method 'not measured'
_exptl_crystal_F_000 512
_exptl_crystal_size_max 0.26
_exptl_crystal_size_mid 0.19
_exptl_crystal_size_min 0.08
_refine_diff_density_max 0.455
_refine_diff_density_min -0.265
_refine_diff_density_rms 0.064
_refine_ls_extinction_method none
_refine_ls_goodness_of_fit_ref 0.949
_refine_ls_hydrogen_treatment mixed
_refine_ls_matrix_type full
_refine_ls_number_parameters 198
_refine_ls_number_reflns 3193
_refine_ls_number_restraints 0
_refine_ls_restrained_S_all 0.949
_refine_ls_R_factor_all 0.0533
_refine_ls_R_factor_gt 0.0376
_refine_ls_shift/su_max 0.001
_refine_ls_shift/su_mean 0.000
_refine_ls_structure_factor_coef Fsqd
_refine_ls_weighting_details 'calc w=1/[\s^2^(Fo^2^)+(0.1000P)^2^+0.0000P] where P=(Fo^2^+2Fc^2^)/3'
_refine_ls_weighting_scheme calc
_refine_ls_wR_factor_gt 0.1130
_refine_ls_wR_factor_ref 0.1345
_reflns_number_gt 2455
_reflns_number_total 3193
_reflns_threshold_expression >2sigma(I)
_cod_data_source_file ol202423s_si_002.cif
_cod_data_source_block ca040211_0ma
_cod_depositor_comments
;
The following automatic conversions were performed:

'_symmetry_cell_setting' value 'Monoclinic' changed to 'monoclinic'
according to /home/saulius/struct/CIF-dictionaries/cif_core.dic
dictionary named 'cif_core.dic' version 2.4.1 from 2010-06-29.

Automatic conversion script
Id: cif_fix_values 1715 2011-07-08 13:25:40Z adriana 
;
_cod_original_sg_symbol_H-M P2(1)/c
_cod_database_code 1502550

loop_
_symmetry_equiv_pos_as_xyz
'x, y, z'
'-x, y+1/2, -z+1/2'
'-x, -y, -z'
'x, -y-1/2, z-1/2'

loop_
_atom_site_label
_atom_site_type_symbol
_atom_site_fract_x
_atom_site_fract_y
_atom_site_fract_z
_atom_site_U_iso_or_equiv
_atom_site_adp_type
_atom_site_occupancy
_atom_site_symmetry_multiplicity
_atom_site_calc_flag
F1 F 0.96634(8) 1.05346(6) 0.80046(11) 0.0278(2) Uani 1 1 d
F2 F 0.92813(8) 0.94293(6) 0.59778(10) 0.0247(2) Uani 1 1 d
F3 F 1.03924(8) 0.89795(7) 0.85554(10) 0.0284(2) Uani 1 1 d
O1 O 0.44908(9) 0.75521(7) 0.38927(11) 0.0186(2) Uani 1 1 d
O2 O 0.61210(10) 1.03254(7) 0.77819(11) 0.0195(2) Uani 1 1 d
O3 O 0.59498(9) 0.92134(6) 0.55156(11) 0.0171(2) Uani 1 1 d
C1 C 0.93378(13) 0.95442(10) 0.76099(15) 0.0194(3) Uani 1 1 d
C2 C 0.80178(12) 0.92630(9) 0.78910(15) 0.0155(2) Uani 1 1 d
C3 C 0.75655(13) 0.81742(9) 0.73701(15) 0.0154(2) Uani 1 1 d
C4 C 0.63739(12) 0.82317(9) 0.60235(14) 0.0144(2) Uani 1 1 d
C5 C 0.56512(12) 0.73682(9) 0.52178(15) 0.0151(2) Uani 1 1 d
C6 C 0.36982(14) 0.66730(10) 0.30689(16) 0.0193(3) Uani 1 1 d
C7 C 0.24678(14) 0.70747(11) 0.16862(17) 0.0236(3) Uani 1 1 d
C8 C 0.68193(12) 0.99168(9) 0.67640(14) 0.0155(2) Uani 1 1 d
C9 C 0.81107(13) 0.72244(10) 0.80213(16) 0.0195(3) Uani 1 1 d
C10 C 0.74050(14) 0.63519(10) 0.72394(16) 0.0204(3) Uani 1 1 d
C11 C 0.61953(13) 0.64150(10) 0.58538(16) 0.0181(3) Uani 1 1 d
H8 H 0.7099(15) 1.0462(11) 0.6105(18) 0.013(3) Uiso 1 1 d
H2A H 0.8167(17) 0.9407(12) 0.912(2) 0.023(4) Uiso 1 1 d
H9 H 0.894(2) 0.7160(13) 0.899(2) 0.030(4) Uiso 1 1 d
H10 H 0.7712(17) 0.5661(12) 0.763(2) 0.023(4) Uiso 1 1 d
H6A H 0.4234(16) 0.6239(13) 0.262(2) 0.024(4) Uiso 1 1 d
H6B H 0.3426(16) 0.6281(13) 0.393(2) 0.024(4) Uiso 1 1 d
H7A H 0.1850(18) 0.7507(14) 0.216(2) 0.040(5) Uiso 1 1 d
H11 H 0.5721(19) 0.5797(13) 0.528(2) 0.031(4) Uiso 1 1 d
H7B H 0.1875(17) 0.6501(13) 0.106(2) 0.025(4) Uiso 1 1 d
H7C H 0.2684(18) 0.7472(15) 0.084(2) 0.038(5) Uiso 1 1 d
H2 H 0.558(2) 1.0783(15) 0.722(2) 0.034(5) Uiso 1 1 d

loop_
_atom_site_aniso_label
_atom_site_aniso_U_11
_atom_site_aniso_U_22
_atom_site_aniso_U_33
_atom_site_aniso_U_23
_atom_site_aniso_U_13
_atom_site_aniso_U_12
F1 0.0235(4) 0.0284(4) 0.0323(5) -0.0102(3) 0.0103(4) -0.0119(3)
F2 0.0244(4) 0.0344(5) 0.0184(4) -0.0051(3) 0.0114(3) -0.0081(3)
F3 0.0144(4) 0.0420(5) 0.0271(4) -0.0017(3) 0.0043(3) 0.0034(3)
O1 0.0165(4) 0.0159(4) 0.0201(4) -0.0012(3) 0.0016(4) -0.0018(3)
O2 0.0232(5) 0.0189(5) 0.0169(4) 0.0006(3) 0.0070(4) 0.0060(4)
O3 0.0181(5) 0.0122(4) 0.0171(4) -0.0010(3) 0.0003(3) 0.0010(3)
C1 0.0163(6) 0.0254(6) 0.0162(5) -0.0043(4) 0.0048(5) -0.0022(5)
C2 0.0140(6) 0.0189(6) 0.0136(5) -0.0002(4) 0.0043(4) -0.0004(4)
C3 0.0161(6) 0.0167(5) 0.0150(5) 0.0008(4) 0.0073(4) 0.0001(4)
C4 0.0154(5) 0.0136(5) 0.0157(5) 0.0011(4) 0.0071(4) 0.0018(4)
C5 0.0138(6) 0.0168(6) 0.0155(5) 0.0000(4) 0.0058(4) 0.0002(4)
C6 0.0194(6) 0.0185(6) 0.0208(6) -0.0056(5) 0.0075(5) -0.0048(5)
C7 0.0209(7) 0.0279(7) 0.0205(6) -0.0024(5) 0.0045(5) -0.0054(6)
C8 0.0158(6) 0.0152(5) 0.0148(5) -0.0013(4) 0.0041(4) -0.0024(4)
C9 0.0171(6) 0.0212(6) 0.0198(6) 0.0047(4) 0.0054(5) 0.0036(5)
C10 0.0224(6) 0.0169(6) 0.0238(6) 0.0049(5) 0.0099(5) 0.0048(5)
C11 0.0205(6) 0.0144(5) 0.0220(6) -0.0001(4) 0.0106(5) -0.0005(5)

loop_
_atom_type_symbol
_atom_type_description
_atom_type_scat_dispersion_real
_atom_type_scat_dispersion_imag
_atom_type_scat_source
C C 0.0033 0.0016 'International Tables Vol C Tables 4.2.6.8 and 6.1.1.4'
H H 0.0000 0.0000 'International Tables Vol C Tables 4.2.6.8 and 6.1.1.4'
O O 0.0106 0.0060 'International Tables Vol C Tables 4.2.6.8 and 6.1.1.4'
F F 0.0171 0.0103 'International Tables Vol C Tables 4.2.6.8 and 6.1.1.4'

loop_
_geom_angle_atom_site_label_1
_geom_angle_atom_site_label_2
_geom_angle_atom_site_label_3
_geom_angle
C5 O1 C6 117.35(10)
C8 O2 H2 108.3(12)
C4 O3 C8 107.81(9)
F3 C1 F2 106.77(10)
F3 C1 F1 106.97(10)
F2 C1 F1 106.07(10)
F3 C1 C2 112.62(11)
F2 C1 C2 112.66(10)
F1 C1 C2 111.32(10)
C1 C2 C3 113.36(10)
C1 C2 C8 111.33(10)
C3 C2 C8 103.35(10)
C1 C2 H2A 105.4(10)
C3 C2 H2A 113.6(9)
C8 C2 H2A 110.0(9)
C4 C3 C9 120.53(11)
C4 C3 C2 107.15(10)
C9 C3 C2 132.30(12)
C3 C4 O3 114.47(10)
C3 C4 C5 123.15(11)
O3 C4 C5 122.38(11)
O1 C5 C11 127.21(11)
O1 C5 C4 116.13(10)
C11 C5 C4 116.66(11)
O1 C6 C7 107.17(11)
O1 C6 H6A 110.0(10)
C7 C6 H6A 111.3(10)
O1 C6 H6B 108.5(10)
C7 C6 H6B 111.1(9)
H6A C6 H6B 108.6(13)
C6 C7 H7A 112.1(10)
C6 C7 H7B 111.2(10)
H7A C7 H7B 105.0(14)
C6 C7 H7C 113.9(11)
H7A C7 H7C 108.1(15)
H7B C7 H7C 105.9(14)
O2 C8 O3 110.55(10)
O2 C8 C2 108.61(9)
O3 C8 C2 105.85(9)
O2 C8 H8 111.4(9)
O3 C8 H8 106.4(8)
C2 C8 H8 113.9(9)
C10 C9 C3 117.32(12)
C10 C9 H9 120.3(10)
C3 C9 H9 122.4(10)
C9 C10 C11 121.91(11)
C9 C10 H10 122.2(10)
C11 C10 H10 115.9(10)
C5 C11 C10 120.43(12)
C5 C11 H11 118.1(11)
C10 C11 H11 121.5(11)

loop_
_geom_bond_atom_site_label_1
_geom_bond_atom_site_label_2
_geom_bond_distance
F1 C1 1.3469(16)
F2 C1 1.3455(14)
F3 C1 1.3390(15)
O1 C5 1.3608(15)
O1 C6 1.4451(14)
O2 C8 1.3857(14)
O2 H2 0.85(2)
O3 C4 1.3734(14)
O3 C8 1.4552(14)
C1 C2 1.5063(17)
C2 C3 1.5122(16)
C2 C8 1.5449(17)
C2 H2A 0.996(17)
C3 C4 1.3715(17)
C3 C9 1.3943(17)
C4 C5 1.3956(16)
C5 C11 1.3947(17)
C6 C7 1.5046(19)
C6 H6A 0.951(17)
C6 H6B 0.992(16)
C7 H7A 1.025(19)
C7 H7B 1.000(17)
C7 H7C 0.953(19)
C8 H8 0.996(15)
C9 C10 1.3925(19)
C9 H9 0.971(19)
C10 C11 1.4008(19)
C10 H10 0.976(16)
C11 H11 0.981(18)

loop_
_geom_torsion_atom_site_label_1
_geom_torsion_atom_site_label_2
_geom_torsion_atom_site_label_3
_geom_torsion_atom_site_label_4
_geom_torsion
F3 C1 C2 C3 -63.16(13)
F2 C1 C2 C3 57.68(14)
F1 C1 C2 C3 176.70(10)
F3 C1 C2 C8 -179.18(10)
F2 C1 C2 C8 -58.34(13)
F1 C1 C2 C8 60.68(13)
C1 C2 C3 C4 -114.63(11)
C8 C2 C3 C4 6.01(12)
C1 C2 C3 C9 67.07(16)
C8 C2 C3 C9 -172.29(12)
C9 C3 C4 O3 179.74(10)
C2 C3 C4 O3 1.20(13)
C9 C3 C4 C5 -0.80(18)
C2 C3 C4 C5 -179.34(10)
C8 O3 C4 C3 -8.47(13)
C8 O3 C4 C5 172.07(10)
C6 O1 C5 C11 2.03(17)
C6 O1 C5 C4 -178.07(10)
C3 C4 C5 O1 -179.59(10)
O3 C4 C5 O1 -0.18(16)
C3 C4 C5 C11 0.32(17)
O3 C4 C5 C11 179.73(10)
C5 O1 C6 C7 178.90(10)
C4 O3 C8 O2 -105.73(10)
C4 O3 C8 C2 11.71(11)
C1 C2 C8 O2 -129.90(10)
C3 C2 C8 O2 108.08(10)
C1 C2 C8 O3 111.36(11)
C3 C2 C8 O3 -10.65(11)
C4 C3 C9 C10 0.62(17)
C2 C3 C9 C10 178.73(12)
C3 C9 C10 C11 -0.01(18)
O1 C5 C11 C10 -179.79(11)
C4 C5 C11 C10 0.31(17)
C9 C10 C11 C5 -0.47(19)
